data_7014077
loop_
_publ_author_name
'Davies, Graham M.'
'Aarons, Rebecca J.'
'Motson, Graham R.'
'Jeffery, John C.'
'Adams, Harry'
'Faulkner, Stephen'
'Ward, Michael D.'

_publ_section_title
;
 Structural and near-IR photophysical studies on ternary lanthanide
 complexes containing poly(pyrazolyl)borate and 1,3-diketonate ligands.
;
_journal_issue 8
_journal_name_full 'Dalton transactions (Cambridge, England : 2003)'
_journal_page_first 1136
_journal_page_last 1144
_journal_paper_doi 10.1039/b400992d
_journal_year 2004
_chemical_formula_sum 'C54 H41 B Eu N9 O4'
_chemical_formula_weight 1042.73
_chemical_name_systematic
;
?
;
_space_group_IT_number 2
_symmetry_cell_setting triclinic
_symmetry_space_group_name_Hall '-P 1'
_symmetry_space_group_name_H-M 'P -1'
_atom_sites_solution_hydrogens geom
_atom_sites_solution_primary direct
_atom_sites_solution_secondary difmap
_audit_creation_method SHELXL-97
_cell_angle_alpha 108.294(2)
_cell_angle_beta 91.575(2)
_cell_angle_gamma 110.801(2)
_cell_formula_units_Z 2
_cell_length_a 11.3843(14)
_cell_length_b 14.1792(17)
_cell_length_c 16.376(2)
_cell_measurement_temperature 173(2)
_cell_volume 2317.3(5)
_computing_structure_refinement 'SHELXL-97 (Sheldrick, 1997)'
_computing_structure_solution 'SHELXS-97 (Sheldrick, 1997)'
_diffrn_ambient_temperature 173(2)
_diffrn_measured_fraction_theta_full 0.989
_diffrn_measured_fraction_theta_max 0.989
_diffrn_measurement_device_type 'CCD area detector'
_diffrn_measurement_method '\w rotation with narrow frames'
_diffrn_radiation_monochromator graphite
_diffrn_radiation_source 'fine-focus sealed tube'
_diffrn_radiation_type MoK\a
_diffrn_radiation_wavelength 0.71073
_diffrn_reflns_av_R_equivalents 0.0292
_diffrn_reflns_av_sigmaI/netI 0.0488
_diffrn_reflns_limit_h_max 14
_diffrn_reflns_limit_h_min -14
_diffrn_reflns_limit_k_max 18
_diffrn_reflns_limit_k_min -18
_diffrn_reflns_limit_l_max 21
_diffrn_reflns_limit_l_min -21
_diffrn_reflns_number 24399
_diffrn_reflns_theta_full 27.49
_diffrn_reflns_theta_max 27.49
_diffrn_reflns_theta_min 1.64
_exptl_absorpt_coefficient_mu 1.412
_exptl_absorpt_correction_T_max 0.8717
_exptl_absorpt_correction_T_min 0.8717
_exptl_absorpt_process_details 'SADABS (Sheldrick, 1996)'
_exptl_crystal_colour colourless
_exptl_crystal_density_diffrn 1.494
_exptl_crystal_density_method 'not measured'
_exptl_crystal_description block
_exptl_crystal_F_000 1056
_exptl_crystal_size_max 0.10
_exptl_crystal_size_mid 0.10
_exptl_crystal_size_min 0.10
_refine_diff_density_max 0.600
_refine_diff_density_min -0.659
_refine_diff_density_rms 0.068
_refine_ls_extinction_method none
_refine_ls_goodness_of_fit_ref 0.941
_refine_ls_hydrogen_treatment mixed
_refine_ls_matrix_type full
_refine_ls_number_parameters 626
_refine_ls_number_reflns 10522
_refine_ls_number_restraints 0
_refine_ls_restrained_S_all 0.941
_refine_ls_R_factor_all 0.0356
_refine_ls_R_factor_gt 0.0262
_refine_ls_shift/su_max 0.002
_refine_ls_shift/su_mean 0.000
_refine_ls_structure_factor_coef Fsqd
_refine_ls_weighting_details 'calc w=1/[\s^2^(Fo^2^)+(0.0204P)^2^+0.0000P] where P=(Fo^2^+2Fc^2^)/3'
_refine_ls_weighting_scheme calc
_refine_ls_wR_factor_gt 0.0495
_refine_ls_wR_factor_ref 0.0512
_reflns_number_gt 8898
_reflns_number_total 10522
_reflns_threshold_expression >2sigma(I)
_cod_data_source_file b400992d.txt
_cod_data_source_block sad
_cod_original_sg_symbol_H-M P-1
_cod_database_code 7014077

loop_
_symmetry_equiv_pos_as_xyz
'x, y, z'
'-x, -y, -z'

loop_
_atom_site_label
_atom_site_type_symbol
_atom_site_fract_x
_atom_site_fract_y
_atom_site_fract_z
_atom_site_U_iso_or_equiv
_atom_site_adp_type
_atom_site_occupancy
_atom_site_symmetry_multiplicity
_atom_site_calc_flag
_atom_site_refinement_flags
_atom_site_disorder_assembly
_atom_site_disorder_group
Eu1 Eu 0.538957(11) -0.051037(9) 0.747924(7) 0.02259(4) Uani 1 1 d . . .
B1 B 0.5717(3) 0.2616(2) 0.83312(18) 0.0294(6) Uani 1 1 d . . .
H1 H 0.663(2) 0.3014(16) 0.8778(13) 0.023(6) Uiso 1 1 d . . .
N11 N 0.59946(17) 0.21331(14) 0.73983(12) 0.0283(4) Uani 1 1 d . . .
N12 N 0.58644(17) 0.10979(13) 0.69903(11) 0.0252(4) Uani 1 1 d . . .
C13 C 0.6360(2) 0.10683(17) 0.62519(14) 0.0247(5) Uani 1 1 d . . .
C14 C 0.6809(2) 0.20854(19) 0.61817(16) 0.0352(6) Uani 1 1 d . . .
H14 H 0.7192 0.2283 0.5734 0.042 Uiso 1 1 calc R . .
C15 C 0.6564(2) 0.27263(19) 0.69132(17) 0.0378(6) Uani 1 1 d . . .
H15 H 0.6759 0.3459 0.7056 0.045 Uiso 1 1 calc R . .
N21 N 0.60002(17) -0.07892(14) 0.59438(12) 0.0262(4) Uani 1 1 d . . .
C22 C 0.6335(2) 0.00466(17) 0.56493(14) 0.0245(5) Uani 1 1 d . . .
C23 C 0.6614(2) -0.00658(19) 0.48151(15) 0.0307(5) Uani 1 1 d . . .
H23 H 0.6849 0.0523 0.4630 0.037 Uiso 1 1 calc R . .
C24 C 0.6544(2) -0.10513(19) 0.42573(15) 0.0340(6) Uani 1 1 d . . .
H24 H 0.6717 -0.1140 0.3693 0.041 Uiso 1 1 calc R . .
C25 C 0.6210(2) -0.18988(19) 0.45615(15) 0.0341(6) Uani 1 1 d . . .
H25 H 0.6159 -0.2572 0.4205 0.041 Uiso 1 1 calc R . .
C26 C 0.5953(2) -0.17379(18) 0.53975(15) 0.0318(5) Uani 1 1 d . . .
H26 H 0.5735 -0.2316 0.5596 0.038 Uiso 1 1 calc R . .
N31 N 0.47107(17) 0.17733(14) 0.86348(12) 0.0264(4) Uani 1 1 d . . .
N32 N 0.47808(17) 0.08269(13) 0.86174(11) 0.0253(4) Uani 1 1 d . . .
C33 C 0.3924(2) 0.04393(17) 0.90993(14) 0.0263(5) Uani 1 1 d . . .
C34 C 0.3316(2) 0.11432(19) 0.94387(16) 0.0357(6) Uani 1 1 d . . .
H34 H 0.2692 0.1069 0.9795 0.043 Uiso 1 1 calc R . .
C35 C 0.3842(2) 0.19662(19) 0.91297(16) 0.0364(6) Uani 1 1 d . . .
H35 H 0.3631 0.2567 0.9244 0.044 Uiso 1 1 calc R . .
N41 N 0.42987(18) -0.11917(14) 0.86380(12) 0.0285(4) Uani 1 1 d . . .
C42 C 0.3727(2) -0.06120(17) 0.91693(14) 0.0257(5) Uani 1 1 d . . .
C43 C 0.2989(2) -0.09888(18) 0.97405(15) 0.0316(5) Uani 1 1 d . . .
H43 H 0.2598 -0.0578 1.0098 0.038 Uiso 1 1 calc R . .
C44 C 0.2838(2) -0.19921(19) 0.97731(16) 0.0356(6) Uani 1 1 d . . .
H44 H 0.2361 -0.2255 1.0162 0.043 Uiso 1 1 calc R . .
C45 C 0.3402(2) -0.25891(18) 0.92253(15) 0.0345(6) Uani 1 1 d . . .
H45 H 0.3302 -0.3268 0.9228 0.041 Uiso 1 1 calc R . .
C46 C 0.4121(2) -0.21636(18) 0.86694(16) 0.0341(6) Uani 1 1 d . . .
H46 H 0.4501 -0.2572 0.8298 0.041 Uiso 1 1 calc R . .
N51 N 0.51761(18) 0.34599(14) 0.83208(12) 0.0307(4) Uani 1 1 d . . .
N52 N 0.41216(19) 0.32055(14) 0.77503(12) 0.0314(4) Uani 1 1 d . . .
C53 C 0.3833(2) 0.40824(17) 0.79847(15) 0.0291(5) Uani 1 1 d . . .
C54 C 0.4693(2) 0.48939(19) 0.87036(17) 0.0397(6) Uani 1 1 d . . .
H54 H 0.4700 0.5577 0.8988 0.048 Uiso 1 1 calc R . .
C55 C 0.5517(2) 0.44657(18) 0.88964(17) 0.0384(6) Uani 1 1 d . . .
H55 H 0.6200 0.4810 0.9349 0.046 Uiso 1 1 calc R . .
N61 N 0.2626(2) 0.50539(16) 0.77096(14) 0.0410(5) Uani 1 1 d . . .
C62 C 0.2710(2) 0.40886(18) 0.75261(15) 0.0315(5) Uani 1 1 d . . .
C63 C 0.1779(3) 0.3144(2) 0.69634(16) 0.0407(6) Uani 1 1 d . . .
H63 H 0.1877 0.2492 0.6838 0.049 Uiso 1 1 calc R . .
C64 C 0.0711(3) 0.3189(3) 0.65952(18) 0.0551(8) Uani 1 1 d . . .
H64 H 0.0063 0.2565 0.6231 0.066 Uiso 1 1 calc R . .
C65 C 0.0611(3) 0.4170(3) 0.67712(19) 0.0543(8) Uani 1 1 d . . .
H65 H -0.0096 0.4223 0.6523 0.065 Uiso 1 1 calc R . .
C66 C 0.1589(3) 0.5073(2) 0.73269(19) 0.0514(8) Uani 1 1 d . . .
H66 H 0.1521 0.5735 0.7441 0.062 Uiso 1 1 calc R . .
C71 C 0.8184(2) -0.21016(19) 0.80101(15) 0.0328(5) Uani 1 1 d . . .
C72 C 0.7240(3) -0.3111(2) 0.78156(18) 0.0437(7) Uani 1 1 d . . .
H72 H 0.6393 -0.3198 0.7724 0.052 Uiso 1 1 calc R . .
C73 C 0.7530(3) -0.3993(2) 0.7754(2) 0.0541(8) Uani 1 1 d . . .
H73 H 0.6881 -0.4665 0.7629 0.065 Uiso 1 1 calc R . .
C74 C 0.8780(3) -0.3878(2) 0.7879(2) 0.0561(8) Uani 1 1 d . . .
H74 H 0.8976 -0.4472 0.7840 0.067 Uiso 1 1 calc R . .
C75 C 0.9742(3) -0.2883(2) 0.80621(19) 0.0534(8) Uani 1 1 d . . .
H75 H 1.0587 -0.2808 0.8141 0.064 Uiso 1 1 calc R . .
C76 C 0.9450(3) -0.1994(2) 0.81279(17) 0.0443(7) Uani 1 1 d . . .
H76 H 1.0101 -0.1323 0.8251 0.053 Uiso 1 1 calc R . .
O77 O 0.66748(14) -0.14042(12) 0.77402(10) 0.0316(4) Uani 1 1 d . . .
C77 C 0.7815(2) -0.11657(18) 0.80656(14) 0.0278(5) Uani 1 1 d . . .
C78 C 0.8703(2) -0.01128(18) 0.84595(15) 0.0310(5) Uani 1 1 d . . .
H78 H 0.9487 -0.0010 0.8734 0.037 Uiso 1 1 calc R . .
O79 O 0.74184(14) 0.07491(12) 0.81458(10) 0.0300(4) Uani 1 1 d . . .
C79 C 0.8474(2) 0.07962(18) 0.84632(14) 0.0278(5) Uani 1 1 d . . .
C81 C 0.9489(2) 0.19004(18) 0.88450(14) 0.0285(5) Uani 1 1 d . . .
C82 C 1.0517(2) 0.2163(2) 0.94643(17) 0.0407(6) Uani 1 1 d . . .
H82 H 1.0618 0.1632 0.9644 0.049 Uiso 1 1 calc R . .
C83 C 1.1393(3) 0.3212(2) 0.98151(19) 0.0518(7) Uani 1 1 d . . .
H83 H 1.2085 0.3382 1.0226 0.062 Uiso 1 1 calc R . .
C84 C 1.1247(3) 0.4011(2) 0.95590(19) 0.0544(8) Uani 1 1 d . . .
H84 H 1.1833 0.4716 0.9802 0.065 Uiso 1 1 calc R . .
C85 C 1.0233(3) 0.3758(2) 0.89449(18) 0.0470(7) Uani 1 1 d . . .
H85 H 1.0138 0.4290 0.8765 0.056 Uiso 1 1 calc R . .
C86 C 0.9356(2) 0.27125(19) 0.85942(16) 0.0368(6) Uani 1 1 d . . .
H86 H 0.8667 0.2549 0.8184 0.044 Uiso 1 1 calc R . .
C91 C 0.2875(2) -0.40226(17) 0.56644(15) 0.0313(5) Uani 1 1 d . . .
C92 C 0.3714(2) -0.44621(19) 0.58525(17) 0.0409(6) Uani 1 1 d . . .
H92 H 0.4371 -0.4061 0.6321 0.049 Uiso 1 1 calc R . .
C93 C 0.3584(3) -0.5493(2) 0.5349(2) 0.0520(8) Uani 1 1 d . . .
H93 H 0.4151 -0.5779 0.5484 0.062 Uiso 1 1 calc R . .
C94 C 0.2623(3) -0.6093(2) 0.4656(2) 0.0575(8) Uani 1 1 d . . .
H94 H 0.2541 -0.6783 0.4317 0.069 Uiso 1 1 calc R . .
C95 C 0.1782(3) -0.5673(2) 0.44623(18) 0.0531(8) Uani 1 1 d . . .
H95 H 0.1126 -0.6083 0.3993 0.064 Uiso 1 1 calc R . .
C96 C 0.1898(3) -0.4649(2) 0.49559(17) 0.0425(6) Uani 1 1 d . . .
H96 H 0.1322 -0.4373 0.4816 0.051 Uiso 1 1 calc R . .
O97 O 0.41804(14) -0.23271(11) 0.66656(10) 0.0289(4) Uani 1 1 d . . .
C97 C 0.3090(2) -0.28859(17) 0.62075(14) 0.0273(5) Uani 1 1 d . . .
C98 C 0.2124(2) -0.25017(18) 0.61727(16) 0.0338(6) Uani 1 1 d . . .
H98 H 0.1320 -0.2988 0.5876 0.041 Uiso 1 1 calc R . .
O99 O 0.33500(14) -0.06856(11) 0.69936(10) 0.0286(3) Uani 1 1 d . . .
C99 C 0.2310(2) -0.14173(18) 0.65653(14) 0.0272(5) Uani 1 1 d . . .
C101 C 0.1261(2) -0.10338(18) 0.64457(15) 0.0297(5) Uani 1 1 d . . .
C102 C 0.1335(2) -0.0059(2) 0.70287(16) 0.0356(6) Uani 1 1 d . . .
H102 H 0.1985 0.0316 0.7504 0.043 Uiso 1 1 calc R . .
C103 C 0.0441(3) 0.0363(2) 0.69053(19) 0.0455(7) Uani 1 1 d . . .
H103 H 0.0479 0.1010 0.7305 0.055 Uiso 1 1 calc R . .
C104 C -0.0505(3) -0.0182(3) 0.6188(2) 0.0580(8) Uani 1 1 d . . .
H104 H -0.1095 0.0105 0.6098 0.070 Uiso 1 1 calc R . .
C105 C -0.0573(3) -0.1147(3) 0.5606(2) 0.0614(9) Uani 1 1 d . . .
H105 H -0.1207 -0.1509 0.5121 0.074 Uiso 1 1 calc R . .
C106 C 0.0291(2) -0.1583(2) 0.57378(19) 0.0466(7) Uani 1 1 d . . .
H106 H 0.0223 -0.2246 0.5351 0.056 Uiso 1 1 calc R . .

loop_
_atom_site_aniso_label
_atom_site_aniso_U_11
_atom_site_aniso_U_22
_atom_site_aniso_U_33
_atom_site_aniso_U_23
_atom_site_aniso_U_13
_atom_site_aniso_U_12
Eu1 0.02309(6) 0.02139(6) 0.02404(6) 0.00676(4) 0.00179(4) 0.01048(4)
B1 0.0315(16) 0.0212(13) 0.0325(15) 0.0066(11) -0.0019(12) 0.0094(11)
N11 0.0307(11) 0.0215(10) 0.0339(11) 0.0092(8) 0.0029(9) 0.0118(8)
N12 0.0266(10) 0.0235(9) 0.0270(10) 0.0081(8) 0.0022(8) 0.0120(8)
C13 0.0177(11) 0.0288(12) 0.0304(13) 0.0131(10) 0.0022(10) 0.0098(9)
C14 0.0328(14) 0.0380(14) 0.0411(15) 0.0201(12) 0.0108(12) 0.0148(11)
C15 0.0398(15) 0.0255(12) 0.0509(16) 0.0172(12) 0.0087(13) 0.0121(11)
N21 0.0255(10) 0.0281(10) 0.0280(10) 0.0105(8) 0.0057(8) 0.0130(8)
C22 0.0168(11) 0.0307(12) 0.0287(13) 0.0121(10) 0.0016(9) 0.0107(9)
C23 0.0264(13) 0.0374(13) 0.0352(14) 0.0182(11) 0.0071(11) 0.0151(11)
C24 0.0287(13) 0.0481(15) 0.0277(13) 0.0124(12) 0.0077(11) 0.0182(12)
C25 0.0334(14) 0.0353(13) 0.0321(14) 0.0048(11) 0.0064(11) 0.0174(11)
C26 0.0334(14) 0.0301(12) 0.0357(14) 0.0107(11) 0.0091(11) 0.0168(11)
N31 0.0303(11) 0.0235(9) 0.0276(10) 0.0063(8) 0.0011(9) 0.0151(8)
N32 0.0282(10) 0.0224(9) 0.0252(10) 0.0064(8) -0.0002(8) 0.0116(8)
C33 0.0277(13) 0.0269(12) 0.0233(12) 0.0053(9) 0.0000(10) 0.0124(10)
C34 0.0402(15) 0.0371(14) 0.0400(15) 0.0156(12) 0.0163(12) 0.0236(12)
C35 0.0435(16) 0.0342(13) 0.0385(15) 0.0098(11) 0.0105(12) 0.0250(12)
N41 0.0330(11) 0.0276(10) 0.0286(11) 0.0100(8) 0.0058(9) 0.0153(9)
C42 0.0263(12) 0.0266(12) 0.0231(12) 0.0056(9) -0.0005(10) 0.0116(10)
C43 0.0335(14) 0.0360(13) 0.0304(13) 0.0116(11) 0.0101(11) 0.0187(11)
C44 0.0394(15) 0.0384(14) 0.0363(14) 0.0195(12) 0.0144(12) 0.0171(12)
C45 0.0427(15) 0.0269(12) 0.0367(14) 0.0126(11) 0.0103(12) 0.0151(11)
C46 0.0410(15) 0.0309(13) 0.0356(14) 0.0104(11) 0.0124(12) 0.0202(11)
N51 0.0343(12) 0.0236(10) 0.0316(11) 0.0061(9) 0.0002(9) 0.0116(9)
N52 0.0370(12) 0.0270(10) 0.0295(11) 0.0051(9) -0.0003(9) 0.0161(9)
C53 0.0357(14) 0.0241(12) 0.0312(13) 0.0099(10) 0.0100(11) 0.0151(10)
C54 0.0398(15) 0.0236(12) 0.0519(17) 0.0048(12) 0.0014(13) 0.0156(11)
C55 0.0380(15) 0.0227(12) 0.0435(15) 0.0024(11) -0.0054(12) 0.0079(11)
N61 0.0468(14) 0.0404(12) 0.0466(13) 0.0168(11) 0.0082(11) 0.0276(11)
C62 0.0377(14) 0.0337(13) 0.0303(13) 0.0124(11) 0.0095(11) 0.0205(11)
C63 0.0462(17) 0.0402(15) 0.0376(15) 0.0090(12) 0.0034(13) 0.0228(13)
C64 0.0524(19) 0.065(2) 0.0420(17) 0.0040(15) -0.0075(14) 0.0296(16)
C65 0.057(2) 0.077(2) 0.0459(18) 0.0217(17) 0.0041(15) 0.0452(18)
C66 0.063(2) 0.0560(18) 0.059(2) 0.0266(16) 0.0165(17) 0.0426(17)
C71 0.0387(15) 0.0382(14) 0.0318(14) 0.0142(11) 0.0088(11) 0.0243(12)
C72 0.0454(17) 0.0395(15) 0.0560(18) 0.0179(13) 0.0139(14) 0.0260(13)
C73 0.066(2) 0.0399(16) 0.069(2) 0.0237(15) 0.0218(17) 0.0299(15)
C74 0.076(2) 0.0549(19) 0.066(2) 0.0289(17) 0.0215(18) 0.0500(18)
C75 0.057(2) 0.065(2) 0.060(2) 0.0224(16) 0.0110(16) 0.0464(17)
C76 0.0436(17) 0.0461(16) 0.0515(17) 0.0177(14) 0.0073(14) 0.0261(13)
O77 0.0268(9) 0.0289(8) 0.0431(10) 0.0141(8) 0.0029(8) 0.0138(7)
C77 0.0301(13) 0.0339(13) 0.0271(13) 0.0129(10) 0.0089(10) 0.0188(11)
C78 0.0257(13) 0.0370(13) 0.0334(14) 0.0104(11) 0.0016(11) 0.0172(11)
O79 0.0240(9) 0.0282(8) 0.0362(9) 0.0082(7) -0.0041(7) 0.0115(7)
C79 0.0277(13) 0.0337(13) 0.0209(12) 0.0064(10) 0.0055(10) 0.0132(10)
C81 0.0243(12) 0.0316(12) 0.0253(12) 0.0033(10) 0.0047(10) 0.0115(10)
C82 0.0327(15) 0.0416(15) 0.0435(16) 0.0076(12) -0.0026(12) 0.0163(12)
C83 0.0313(16) 0.0511(17) 0.0527(18) 0.0000(14) -0.0142(13) 0.0099(13)
C84 0.0382(17) 0.0376(16) 0.064(2) 0.0044(14) -0.0059(15) 0.0010(13)
C85 0.0417(17) 0.0380(15) 0.0545(18) 0.0176(14) 0.0019(14) 0.0067(13)
C86 0.0294(14) 0.0378(14) 0.0384(15) 0.0129(12) 0.0010(11) 0.0080(11)
C91 0.0333(14) 0.0236(12) 0.0333(14) 0.0092(10) 0.0090(11) 0.0069(10)
C92 0.0370(15) 0.0301(13) 0.0478(17) 0.0070(12) 0.0054(13) 0.0097(12)
C93 0.0510(18) 0.0279(14) 0.074(2) 0.0119(14) 0.0123(16) 0.0165(13)
C94 0.066(2) 0.0234(14) 0.066(2) 0.0011(14) 0.0165(17) 0.0100(14)
C95 0.058(2) 0.0330(15) 0.0433(17) -0.0021(13) -0.0034(14) 0.0026(14)
C96 0.0441(16) 0.0349(14) 0.0431(16) 0.0106(12) 0.0027(13) 0.0116(12)
O97 0.0279(9) 0.0248(8) 0.0309(9) 0.0069(7) 0.0016(7) 0.0091(7)
C97 0.0276(13) 0.0248(11) 0.0275(12) 0.0104(10) 0.0063(10) 0.0065(10)
C98 0.0247(13) 0.0280(12) 0.0398(15) 0.0061(11) -0.0004(11) 0.0051(10)
O99 0.0257(9) 0.0255(8) 0.0312(9) 0.0051(7) -0.0025(7) 0.0105(7)
C99 0.0244(12) 0.0333(13) 0.0265(13) 0.0125(10) 0.0066(10) 0.0120(10)
C101 0.0222(12) 0.0335(13) 0.0364(14) 0.0171(11) 0.0072(10) 0.0095(10)
C102 0.0320(14) 0.0424(14) 0.0388(15) 0.0185(12) 0.0103(12) 0.0174(12)
C103 0.0415(17) 0.0495(16) 0.0619(19) 0.0278(15) 0.0246(15) 0.0277(14)
C104 0.0302(16) 0.070(2) 0.091(3) 0.039(2) 0.0101(17) 0.0299(15)
C105 0.0316(16) 0.062(2) 0.084(2) 0.0230(19) -0.0161(16) 0.0144(15)
C106 0.0310(15) 0.0437(15) 0.0587(19) 0.0131(14) -0.0060(13) 0.0120(12)

loop_
_atom_type_symbol
_atom_type_description
_atom_type_scat_dispersion_real
_atom_type_scat_dispersion_imag
_atom_type_scat_source
C C 0.0033 0.0016 'International Tables Vol C Tables 4.2.6.8 and 6.1.1.4'
H H 0.0000 0.0000 'International Tables Vol C Tables 4.2.6.8 and 6.1.1.4'
B B 0.0013 0.0007 'International Tables Vol C Tables 4.2.6.8 and 6.1.1.4'
N N 0.0061 0.0033 'International Tables Vol C Tables 4.2.6.8 and 6.1.1.4'
O O 0.0106 0.0060 'International Tables Vol C Tables 4.2.6.8 and 6.1.1.4'
Eu Eu -0.1578 3.6682 'International Tables Vol C Tables 4.2.6.8 and 6.1.1.4'

loop_
_geom_angle_atom_site_label_1
_geom_angle_atom_site_label_2
_geom_angle_atom_site_label_3
_geom_angle
_geom_angle_site_symmetry_1
_geom_angle_site_symmetry_3
_geom_angle_publ_flag
O79 Eu1 O99 143.09(5) . . ?
O79 Eu1 O97 145.11(5) . . ?
O99 Eu1 O97 71.00(5) . . ?
O79 Eu1 O77 70.65(5) . . ?
O99 Eu1 O77 146.03(5) . . ?
O97 Eu1 O77 76.59(5) . . ?
O79 Eu1 N32 81.05(6) . . ?
O99 Eu1 N32 71.33(5) . . ?
O97 Eu1 N32 129.63(6) . . ?
O77 Eu1 N32 126.13(6) . . ?
O79 Eu1 N12 70.86(5) . . ?
O99 Eu1 N12 78.20(5) . . ?
O97 Eu1 N12 127.70(5) . . ?
O77 Eu1 N12 131.79(5) . . ?
N32 Eu1 N12 74.05(6) . . ?
O79 Eu1 N41 107.22(6) . . ?
O99 Eu1 N41 83.16(6) . . ?
O97 Eu1 N41 78.28(6) . . ?
O77 Eu1 N41 80.57(5) . . ?
N32 Eu1 N41 65.13(6) . . ?
N12 Eu1 N41 138.72(6) . . ?
O79 Eu1 N21 92.66(6) . . ?
O99 Eu1 N21 92.11(5) . . ?
O97 Eu1 N21 74.82(5) . . ?
O77 Eu1 N21 88.98(5) . . ?
N32 Eu1 N21 138.31(5) . . ?
N12 Eu1 N21 65.05(6) . . ?
N41 Eu1 N21 152.75(6) . . ?
N51 B1 N31 106.9(2) . . ?
N51 B1 N11 107.77(18) . . ?
N31 B1 N11 113.50(18) . . ?
C15 N11 N12 109.05(18) . . ?
C15 N11 B1 123.92(19) . . ?
N12 N11 B1 126.54(17) . . ?
C13 N12 N11 106.47(17) . . ?
C13 N12 Eu1 118.29(13) . . ?
N11 N12 Eu1 133.55(13) . . ?
N12 C13 C14 110.4(2) . . ?
N12 C13 C22 119.86(18) . . ?
C14 C13 C22 129.8(2) . . ?
C15 C14 C13 104.7(2) . . ?
N11 C15 C14 109.4(2) . . ?
C26 N21 C22 117.56(19) . . ?
C26 N21 Eu1 123.51(14) . . ?
C22 N21 Eu1 118.86(14) . . ?
N21 C22 C23 121.6(2) . . ?
N21 C22 C13 116.55(18) . . ?
C23 C22 C13 121.8(2) . . ?
C24 C23 C22 120.1(2) . . ?
C25 C24 C23 118.1(2) . . ?
C26 C25 C24 119.2(2) . . ?
N21 C26 C25 123.4(2) . . ?
C35 N31 N32 109.34(18) . . ?
C35 N31 B1 125.05(19) . . ?
N32 N31 B1 123.89(18) . . ?
C33 N32 N31 106.22(17) . . ?
C33 N32 Eu1 117.11(13) . . ?
N31 N32 Eu1 130.72(13) . . ?
N32 C33 C34 110.42(19) . . ?
N32 C33 C42 119.24(19) . . ?
C34 C33 C42 130.3(2) . . ?
C35 C34 C33 104.5(2) . . ?
N31 C35 C34 109.5(2) . . ?
C46 N41 C42 118.00(19) . . ?
C46 N41 Eu1 122.87(15) . . ?
C42 N41 Eu1 118.52(13) . . ?
N41 C42 C43 121.95(19) . . ?
N41 C42 C33 116.18(19) . . ?
C43 C42 C33 121.9(2) . . ?
C42 C43 C44 119.0(2) . . ?
C45 C44 C43 119.2(2) . . ?
C44 C45 C46 118.6(2) . . ?
N41 C46 C45 123.2(2) . . ?
C55 N51 N52 110.27(19) . . ?
C55 N51 B1 127.9(2) . . ?
N52 N51 B1 121.33(18) . . ?
C53 N52 N51 105.44(18) . . ?
N52 C53 C54 110.8(2) . . ?
N52 C53 C62 120.7(2) . . ?
C54 C53 C62 128.4(2) . . ?
C55 C54 C53 104.9(2) . . ?
N51 C55 C54 108.6(2) . . ?
C66 N61 C62 116.9(2) . . ?
N61 C62 C63 122.8(2) . . ?
N61 C62 C53 115.8(2) . . ?
C63 C62 C53 121.4(2) . . ?
C64 C63 C62 118.8(2) . . ?
C63 C64 C65 119.2(3) . . ?
C64 C65 C66 118.3(3) . . ?
N61 C66 C65 124.0(3) . . ?
C72 C71 C76 118.4(2) . . ?
C72 C71 C77 119.1(2) . . ?
C76 C71 C77 122.4(2) . . ?
C73 C72 C71 121.3(3) . . ?
C74 C73 C72 119.9(3) . . ?
C73 C74 C75 120.1(3) . . ?
C74 C75 C76 120.0(3) . . ?
C75 C76 C71 120.3(3) . . ?
C77 O77 Eu1 138.23(14) . . ?
O77 C77 C78 124.0(2) . . ?
O77 C77 C71 115.9(2) . . ?
C78 C77 C71 120.1(2) . . ?
C77 C78 C79 123.5(2) . . ?
C79 O79 Eu1 140.05(14) . . ?
O79 C79 C78 123.3(2) . . ?
O79 C79 C81 115.5(2) . . ?
C78 C79 C81 121.2(2) . . ?
C82 C81 C86 118.6(2) . . ?
C82 C81 C79 123.4(2) . . ?
C86 C81 C79 118.0(2) . . ?
C83 C82 C81 120.2(2) . . ?
C84 C83 C82 120.4(3) . . ?
C85 C84 C83 119.7(3) . . ?
C84 C85 C86 120.0(3) . . ?
C85 C86 C81 121.0(2) . . ?
C92 C91 C96 118.1(2) . . ?
C92 C91 C97 118.6(2) . . ?
C96 C91 C97 123.3(2) . . ?
C93 C92 C91 120.7(3) . . ?
C94 C93 C92 120.3(3) . . ?
C93 C94 C95 119.7(3) . . ?
C94 C95 C96 120.7(3) . . ?
C95 C96 C91 120.4(3) . . ?
C97 O97 Eu1 137.93(14) . . ?
O97 C97 C98 124.2(2) . . ?
O97 C97 C91 115.9(2) . . ?
C98 C97 C91 119.9(2) . . ?
C97 C98 C99 122.9(2) . . ?
C99 O99 Eu1 138.84(14) . . ?
O99 C99 C98 124.4(2) . . ?
O99 C99 C101 114.89(19) . . ?
C98 C99 C101 120.6(2) . . ?
C102 C101 C106 119.4(2) . . ?
C102 C101 C99 118.3(2) . . ?
C106 C101 C99 122.1(2) . . ?
C101 C102 C103 120.2(2) . . ?
C104 C103 C102 119.8(3) . . ?
C105 C104 C103 120.0(3) . . ?
C104 C105 C106 120.4(3) . . ?
C105 C106 C101 120.2(3) . . ?

loop_
_geom_bond_atom_site_label_1
_geom_bond_atom_site_label_2
_geom_bond_distance
_geom_bond_site_symmetry_2
_geom_bond_publ_flag
Eu1 O79 2.3288(15) . ?
Eu1 O99 2.3346(15) . ?
Eu1 O97 2.3520(15) . ?
Eu1 O77 2.3563(14) . ?
Eu1 N32 2.5169(18) . ?
Eu1 N12 2.5355(17) . ?
Eu1 N41 2.5505(18) . ?
Eu1 N21 2.5747(18) . ?
B1 N51 1.531(3) . ?
B1 N31 1.555(3) . ?
B1 N11 1.558(3) . ?
N11 C15 1.349(3) . ?
N11 N12 1.359(2) . ?
N12 C13 1.343(3) . ?
C13 C14 1.392(3) . ?
C13 C22 1.465(3) . ?
C14 C15 1.361(3) . ?
N21 C26 1.343(3) . ?
N21 C22 1.353(3) . ?
C22 C23 1.384(3) . ?
C23 C24 1.382(3) . ?
C24 C25 1.378(3) . ?
C25 C26 1.373(3) . ?
N31 C35 1.344(3) . ?
N31 N32 1.364(2) . ?
N32 C33 1.345(3) . ?
C33 C34 1.396(3) . ?
C33 C42 1.469(3) . ?
C34 C35 1.367(3) . ?
N41 C46 1.338(3) . ?
N41 C42 1.349(3) . ?
C42 C43 1.380(3) . ?
C43 C44 1.390(3) . ?
C44 C45 1.369(3) . ?
C45 C46 1.377(3) . ?
N51 C55 1.347(3) . ?
N51 N52 1.365(3) . ?
N52 C53 1.341(3) . ?
C53 C54 1.398(3) . ?
C53 C62 1.469(3) . ?
C54 C55 1.363(3) . ?
N61 C66 1.334(3) . ?
N61 C62 1.345(3) . ?
C62 C63 1.389(3) . ?
C63 C64 1.373(4) . ?
C64 C65 1.375(4) . ?
C65 C66 1.381(4) . ?
C71 C72 1.381(3) . ?
C71 C76 1.396(3) . ?
C71 C77 1.506(3) . ?
C72 C73 1.377(3) . ?
C73 C74 1.376(4) . ?
C74 C75 1.377(4) . ?
C75 C76 1.388(3) . ?
O77 C77 1.273(3) . ?
C77 C78 1.398(3) . ?
C78 C79 1.401(3) . ?
O79 C79 1.267(3) . ?
C79 C81 1.496(3) . ?
C81 C82 1.388(3) . ?
C81 C86 1.391(3) . ?
C82 C83 1.385(4) . ?
C83 C84 1.383(4) . ?
C84 C85 1.374(4) . ?
C85 C86 1.381(3) . ?
C91 C92 1.387(3) . ?
C91 C96 1.398(3) . ?
C91 C97 1.502(3) . ?
C92 C93 1.386(3) . ?
C93 C94 1.369(4) . ?
C94 C95 1.370(4) . ?
C95 C96 1.379(4) . ?
O97 C97 1.268(3) . ?
C97 C98 1.397(3) . ?
C98 C99 1.401(3) . ?
O99 C99 1.263(3) . ?
C99 C101 1.508(3) . ?
C101 C102 1.384(3) . ?
C101 C106 1.386(3) . ?
C102 C103 1.390(3) . ?
C103 C104 1.380(4) . ?
C104 C105 1.375(4) . ?
C105 C106 1.378(4) . ?
